data_4339002
loop_
_publ_author_name
'Ang, Wee Han'
'Daldini, Elisa'
'Juillerat-Jeanneret, Lucienne'
'Dyson, Paul J.'

_publ_section_title
;
 Strategy to tether organometallic ruthenium-arene anticancer compounds to
 recombinant human serum albumin.
;
_journal_issue 22
_journal_name_full 'Inorganic chemistry'
_journal_page_first 9048
_journal_page_last 9050
_journal_paper_doi 10.1021/ic701474m
_journal_volume 46
_journal_year 2007
_chemical_formula_moiety 'C16 H17 N O3'
_chemical_formula_sum 'C16 H17 N O3'
_chemical_formula_weight 271.31
_chemical_name_systematic
; 
 ? 
;
_space_group_IT_number 14
_symmetry_cell_setting monoclinic
_symmetry_space_group_name_Hall '-P 2yn'
_symmetry_space_group_name_H-M 'P 1 21/n 1'
_atom_sites_solution_hydrogens geom
_atom_sites_solution_primary direct
_atom_sites_solution_secondary difmap
_audit_creation_method SHELXL-97
_cell_angle_alpha 90.00
_cell_angle_beta 96.086(8)
_cell_angle_gamma 90.00
_cell_formula_units_Z 4
_cell_length_a 5.2366(5)
_cell_length_b 12.6144(19)
_cell_length_c 21.364(2)
_cell_measurement_reflns_used 55
_cell_measurement_temperature 100(2)
_cell_measurement_theta_max 20.730
_cell_measurement_theta_min 3.359
_cell_volume 1403.3(3)
_computing_cell_refinement 'DriAx/lsq (Duisenberg & Schreurs, 1989-2000)'
_computing_data_collection 'COLLECT (Bruker AXS BV, 1997-2004)'
_computing_data_reduction 'Eval CCD (Duisenberg & Schreurs, 1990-2000)'
_computing_molecular_graphics 'Crystal Impact DIAMOND'
_computing_publication_material 'Bruker SHELXTL'
_computing_structure_refinement 'SHELXL-97 (Sheldrick, 1997)'
_computing_structure_solution 'SHELXS-97 (Sheldrick, 1990)'
_diffrn_ambient_temperature 100(2)
_diffrn_measured_fraction_theta_full 0.996
_diffrn_measured_fraction_theta_max 0.996
_diffrn_measurement_device_type 'multiwire proportional'
_diffrn_measurement_method 'phi and omega scans'
_diffrn_radiation_monochromator graphite
_diffrn_radiation_source 'fine-focus sealed tube'
_diffrn_radiation_type MoK\a
_diffrn_radiation_wavelength 0.71073
_diffrn_reflns_av_R_equivalents 0.0591
_diffrn_reflns_av_sigmaI/netI 0.0381
_diffrn_reflns_limit_h_max 6
_diffrn_reflns_limit_h_min -6
_diffrn_reflns_limit_k_max 16
_diffrn_reflns_limit_k_min -16
_diffrn_reflns_limit_l_max 27
_diffrn_reflns_limit_l_min -27
_diffrn_reflns_number 25814
_diffrn_reflns_theta_full 27.50
_diffrn_reflns_theta_max 27.50
_diffrn_reflns_theta_min 3.37
_exptl_absorpt_coefficient_mu 0.089
_exptl_absorpt_correction_T_max 1.0
_exptl_absorpt_correction_T_min 0.824838
_exptl_absorpt_correction_type multi-scan
_exptl_absorpt_process_details
;
SADABS, 
Area Detector Absorption and Other Corrections Release 2.03, 
Bruker AXS, 
Madison, Wisconsin, USA' 
;
_exptl_crystal_colour colourless
_exptl_crystal_density_diffrn 1.284
_exptl_crystal_density_method 'not measured'
_exptl_crystal_description prismatic
_exptl_crystal_F_000 576
_exptl_crystal_size_max 0.616
_exptl_crystal_size_mid 0.582
_exptl_crystal_size_min 0.216
_refine_diff_density_max 0.259
_refine_diff_density_min -0.182
_refine_diff_density_rms 0.048
_refine_ls_extinction_method none
_refine_ls_goodness_of_fit_ref 1.128
_refine_ls_hydrogen_treatment constr
_refine_ls_matrix_type full
_refine_ls_number_parameters 181
_refine_ls_number_reflns 3211
_refine_ls_number_restraints 0
_refine_ls_restrained_S_all 1.128
_refine_ls_R_factor_all 0.0811
_refine_ls_R_factor_gt 0.0511
_refine_ls_shift/su_max 0.000
_refine_ls_shift/su_mean 0.000
_refine_ls_structure_factor_coef Fsqd
_refine_ls_weighting_details 'calc w=1/[\s^2^(Fo^2^)+(0.0206P)^2^+0.8644P] where P=(Fo^2^+2Fc^2^)/3'
_refine_ls_weighting_scheme calc
_refine_ls_wR_factor_gt 0.0903
_refine_ls_wR_factor_ref 0.1018
_reflns_number_gt 2330
_reflns_number_total 3211
_reflns_threshold_expression >2sigma(I)
_cod_data_source_file ic701474m-file004.cif
_cod_data_source_block 1_pd417
_cod_depositor_comments
;
The following automatic conversions were performed:

'_symmetry_cell_setting' value 'Monoclinic' changed to 'monoclinic'
according to
/usr/data/users/saulius/automatic-downloads/retrospective/ACS/lib/dictionaries/cif_core.dic
dictionary named 'cif_core.dic' version 2.4.2 from 2011-04-26.

Automatic conversion script
Id: cif_fix_values 2281 2013-09-26 08:29:07Z andrius 
;
_cod_original_sg_symbol_H-M P2(1)/n
_cod_database_code 4339002

loop_
_symmetry_equiv_pos_as_xyz
'x, y, z'
'-x+1/2, y+1/2, -z+1/2'
'-x, -y, -z'
'x-1/2, -y-1/2, z-1/2'

loop_
_atom_site_label
_atom_site_type_symbol
_atom_site_fract_x
_atom_site_fract_y
_atom_site_fract_z
_atom_site_U_iso_or_equiv
_atom_site_adp_type
_atom_site_occupancy
_atom_site_symmetry_multiplicity
_atom_site_calc_flag
_atom_site_refinement_flags
N1 N -0.0543(3) 0.33373(11) 0.93937(6) 0.0202(3) Uani 1 1 d .
H1 H -0.1311 0.3595 0.9040 0.024 Uiso 1 1 calc R
O1 O 0.2843(2) 0.35269(10) 1.01519(6) 0.0276(3) Uani 1 1 d .
O2 O 0.0605(2) 0.50157(9) 0.87902(5) 0.0233(3) Uani 1 1 d .
O3 O -0.0097(3) 0.86577(11) 0.67121(6) 0.0320(3) Uani 1 1 d .
C1 C -0.1194(3) 0.13680(13) 0.93185(8) 0.0190(4) Uani 1 1 d .
C2 C 0.0405(3) 0.12553(14) 0.88766(8) 0.0214(4) Uani 1 1 d .
H2 H 0.1373 0.1855 0.8772 0.026 Uiso 1 1 calc R
C3 C 0.0762(3) 0.02296(15) 0.85338(8) 0.0262(4) Uani 1 1 d .
H3A H 0.0332 0.0346 0.8076 0.031 Uiso 1 1 calc R
H3B H 0.2590 0.0018 0.8604 0.031 Uiso 1 1 calc R
C4 C -0.0870(4) -0.06566(15) 0.87419(9) 0.0292(4) Uani 1 1 d .
H4 H -0.0776 -0.1327 0.8543 0.035 Uiso 1 1 calc R
C5 C -0.2438(4) -0.05551(15) 0.91883(9) 0.0273(4) Uani 1 1 d .
H5 H -0.3384 -0.1158 0.9297 0.033 Uiso 1 1 calc R
C6 C -0.2786(3) 0.04652(13) 0.95294(8) 0.0222(4) Uani 1 1 d .
H6A H -0.2329 0.0349 0.9986 0.027 Uiso 1 1 calc R
H6B H -0.4621 0.0669 0.9466 0.027 Uiso 1 1 calc R
C7 C -0.1612(3) 0.23952(13) 0.96626(8) 0.0213(4) Uani 1 1 d .
H7A H -0.3481 0.2502 0.9670 0.026 Uiso 1 1 calc R
H7B H -0.0843 0.2322 1.0104 0.026 Uiso 1 1 calc R
C8 C 0.1571(3) 0.38276(13) 0.96645(8) 0.0189(4) Uani 1 1 d .
C9 C 0.2390(3) 0.48265(13) 0.93405(8) 0.0199(4) Uani 1 1 d .
H9A H 0.2397 0.5438 0.9631 0.024 Uiso 1 1 calc R
H9B H 0.4147 0.4737 0.9217 0.024 Uiso 1 1 calc R
C10 C 0.1034(3) 0.58520(13) 0.84103(8) 0.0190(4) Uani 1 1 d .
C11 C 0.3094(3) 0.65540(13) 0.85118(8) 0.0203(4) Uani 1 1 d .
H11 H 0.4349 0.6475 0.8864 0.024 Uiso 1 1 calc R
C12 C 0.3258(3) 0.73772(14) 0.80802(8) 0.0214(4) Uani 1 1 d .
H12 H 0.4656 0.7860 0.8139 0.026 Uiso 1 1 calc R
C13 C 0.1396(3) 0.75064(13) 0.75612(8) 0.0196(4) Uani 1 1 d .
C14 C -0.0645(3) 0.67838(14) 0.74677(8) 0.0229(4) Uani 1 1 d .
H14 H -0.1900 0.6860 0.7115 0.028 Uiso 1 1 calc R
C15 C -0.0828(3) 0.59639(14) 0.78869(8) 0.0250(4) Uani 1 1 d .
H15 H -0.2209 0.5474 0.7823 0.030 Uiso 1 1 calc R
C16 C 0.1546(4) 0.84170(15) 0.71405(8) 0.0255(4) Uani 1 1 d .
H16 H 0.3029 0.8854 0.7205 0.031 Uiso 1 1 calc R

loop_
_atom_site_aniso_label
_atom_site_aniso_U_11
_atom_site_aniso_U_22
_atom_site_aniso_U_33
_atom_site_aniso_U_23
_atom_site_aniso_U_13
_atom_site_aniso_U_12
N1 0.0218(7) 0.0177(7) 0.0201(7) 0.0034(6) -0.0017(6) -0.0014(6)
O1 0.0278(7) 0.0304(7) 0.0229(7) 0.0067(5) -0.0050(5) -0.0019(6)
O2 0.0222(6) 0.0226(7) 0.0236(6) 0.0053(5) -0.0046(5) -0.0047(5)
O3 0.0334(8) 0.0330(8) 0.0280(7) 0.0099(6) -0.0038(6) -0.0001(6)
C1 0.0185(8) 0.0191(8) 0.0187(8) 0.0012(7) -0.0014(7) 0.0016(7)
C2 0.0199(8) 0.0231(9) 0.0212(9) 0.0032(7) 0.0013(7) 0.0010(7)
C3 0.0220(9) 0.0339(11) 0.0220(9) -0.0045(8) -0.0007(7) 0.0065(8)
C4 0.0255(10) 0.0259(10) 0.0344(11) -0.0113(8) -0.0055(8) 0.0030(8)
C5 0.0236(9) 0.0219(9) 0.0351(11) -0.0027(8) -0.0032(8) -0.0030(8)
C6 0.0193(9) 0.0222(9) 0.0249(9) 0.0000(7) 0.0013(7) -0.0017(7)
C7 0.0226(9) 0.0197(9) 0.0221(9) 0.0010(7) 0.0046(7) -0.0006(7)
C8 0.0198(8) 0.0182(8) 0.0187(8) -0.0029(7) 0.0027(7) 0.0028(7)
C9 0.0195(8) 0.0216(9) 0.0180(8) -0.0007(7) -0.0012(7) 0.0004(7)
C10 0.0203(9) 0.0158(8) 0.0209(9) 0.0004(7) 0.0016(7) 0.0032(7)
C11 0.0191(8) 0.0211(9) 0.0199(8) -0.0010(7) -0.0013(7) 0.0004(7)
C12 0.0189(9) 0.0199(9) 0.0253(9) -0.0011(7) 0.0012(7) -0.0024(7)
C13 0.0211(8) 0.0196(8) 0.0183(8) -0.0006(7) 0.0035(7) 0.0020(7)
C14 0.0204(9) 0.0257(9) 0.0214(9) 0.0012(7) -0.0037(7) 0.0000(7)
C15 0.0218(9) 0.0243(9) 0.0272(9) 0.0031(8) -0.0045(7) -0.0041(7)
C16 0.0256(9) 0.0260(9) 0.0247(9) 0.0021(8) 0.0020(7) -0.0018(8)

loop_
_atom_type_symbol
_atom_type_description
_atom_type_scat_dispersion_real
_atom_type_scat_dispersion_imag
_atom_type_scat_source
C C 0.0033 0.0016 'International Tables Vol C Tables 4.2.6.8 and 6.1.1.4'
H H 0.0000 0.0000 'International Tables Vol C Tables 4.2.6.8 and 6.1.1.4'
N N 0.0061 0.0033 'International Tables Vol C Tables 4.2.6.8 and 6.1.1.4'
O O 0.0106 0.0060 'International Tables Vol C Tables 4.2.6.8 and 6.1.1.4'

loop_
_geom_angle_atom_site_label_1
_geom_angle_atom_site_label_2
_geom_angle_atom_site_label_3
_geom_angle
C8 N1 C7 122.60(14)
C8 N1 H1 118.7
C7 N1 H1 118.7
C10 O2 C9 118.66(13)
C2 C1 C6 122.63(16)
C2 C1 C7 124.57(16)
C6 C1 C7 112.79(15)
C1 C2 C3 123.67(17)
C1 C2 H2 118.2
C3 C2 H2 118.2
C4 C3 C2 113.01(15)
C4 C3 H3A 109.0
C2 C3 H3A 109.0
C4 C3 H3B 109.0
C2 C3 H3B 109.0
H3A C3 H3B 107.8
C5 C4 C3 123.69(17)
C5 C4 H4 118.2
C3 C4 H4 118.2
C4 C5 C6 123.22(18)
C4 C5 H5 118.4
C6 C5 H5 118.4
C5 C6 C1 113.77(15)
C5 C6 H6A 108.8
C1 C6 H6A 108.8
C5 C6 H6B 108.8
C1 C6 H6B 108.8
H6A C6 H6B 107.7
N1 C7 C1 115.11(14)
N1 C7 H7A 108.5
C1 C7 H7A 108.5
N1 C7 H7B 108.5
C1 C7 H7B 108.5
H7A C7 H7B 107.5
O1 C8 N1 124.59(16)
O1 C8 C9 119.02(15)
N1 C8 C9 116.39(14)
O2 C9 C8 108.56(13)
O2 C9 H9A 110.0
C8 C9 H9A 110.0
O2 C9 H9B 110.0
C8 C9 H9B 110.0
H9A C9 H9B 108.4
O2 C10 C11 124.88(15)
O2 C10 C15 113.93(15)
C11 C10 C15 121.19(16)
C10 C11 C12 118.01(15)
C10 C11 H11 121.0
C12 C11 H11 121.0
C11 C12 C13 121.36(16)
C11 C12 H12 119.3
C13 C12 H12 119.3
C14 C13 C12 119.42(16)
C14 C13 C16 120.77(15)
C12 C13 C16 119.76(16)
C15 C14 C13 119.97(15)
C15 C14 H14 120.0
C13 C14 H14 120.0
C14 C15 C10 120.03(16)
C14 C15 H15 120.0
C10 C15 H15 120.0
O3 C16 C13 124.93(17)
O3 C16 H16 117.5
C13 C16 H16 117.5

loop_
_geom_bond_atom_site_label_1
_geom_bond_atom_site_label_2
_geom_bond_distance
N1 C8 1.344(2)
N1 C7 1.457(2)
N1 H1 0.8800
O1 C8 1.2350(19)
O2 C10 1.364(2)
O2 C9 1.4422(19)
O3 C16 1.226(2)
C1 C2 1.334(2)
C1 C6 1.508(2)
C1 C7 1.517(2)
C2 C3 1.508(2)
C2 H2 0.9500
C3 C4 1.503(3)
C3 H3A 0.9900
C3 H3B 0.9900
C4 C5 1.329(3)
C4 H4 0.9500
C5 C6 1.500(2)
C5 H5 0.9500
C6 H6A 0.9900
C6 H6B 0.9900
C7 H7A 0.9900
C7 H7B 0.9900
C8 C9 1.521(2)
C9 H9A 0.9900
C9 H9B 0.9900
C10 C11 1.395(2)
C10 C15 1.411(2)
C11 C12 1.397(2)
C11 H11 0.9500
C12 C13 1.406(2)
C12 H12 0.9500
C13 C14 1.403(2)
C13 C16 1.466(2)
C14 C15 1.378(2)
C14 H14 0.9500
C15 H15 0.9500
C16 H16 0.9500

loop_
_geom_torsion_atom_site_label_1
_geom_torsion_atom_site_label_2
_geom_torsion_atom_site_label_3
_geom_torsion_atom_site_label_4
_geom_torsion
C6 C1 C2 C3 1.1(2)
C7 C1 C2 C3 -179.09(15)
C1 C2 C3 C4 -0.1(2)
C2 C3 C4 C5 -1.0(2)
C3 C4 C5 C6 1.0(3)
C4 C5 C6 C1 0.1(2)
C2 C1 C6 C5 -1.1(2)
C7 C1 C6 C5 179.07(14)
C8 N1 C7 C1 -106.66(18)
C2 C1 C7 N1 12.2(2)
C6 C1 C7 N1 -168.05(13)
C7 N1 C8 O1 1.7(3)
C7 N1 C8 C9 -177.70(15)
C10 O2 C9 C8 -177.26(14)
O1 C8 C9 O2 -179.51(15)
N1 C8 C9 O2 -0.1(2)
C9 O2 C10 C11 -0.1(2)
C9 O2 C10 C15 -179.95(15)
O2 C10 C11 C12 -179.63(16)
C15 C10 C11 C12 0.3(3)
C10 C11 C12 C13 0.6(3)
C11 C12 C13 C14 -1.2(3)
C11 C12 C13 C16 176.25(16)
C12 C13 C14 C15 0.8(3)
C16 C13 C14 C15 -176.60(17)
C13 C14 C15 C10 0.1(3)
O2 C10 C15 C14 179.29(16)
C11 C10 C15 C14 -0.6(3)
C14 C13 C16 O3 4.5(3)
C12 C13 C16 O3 -172.83(18)
